data_7229362
loop_
_publ_author_name
'Green, Michael T.'
'Peczkowski, Gary R.'
'Al-Ani, Aneesa J.'
'Benjamin, Sophie L.'
'Simpkins, Nigel S.'
'Jones, Alan M.'

_publ_section_title
;
 Total synthesis and structural revision of a mangrove alkaloid
;
_journal_issue 77
_journal_name_full 'RSC Adv.'
_journal_page_first 48754
_journal_paper_doi 10.1039/C7RA10483A
_journal_volume 7
_journal_year 2017
_chemical_formula_moiety 'C12 H10 N2 O4'
_chemical_formula_sum 'C12 H10 N2 O4'
_chemical_formula_weight 246.22
_space_group_crystal_system monoclinic
_space_group_IT_number 14
_space_group_name_Hall '-P 2ybc'
_space_group_name_H-M_alt 'P 1 21/c 1'
_symmetry_space_group_name_Hall '-P 2ybc'
_symmetry_space_group_name_H-M 'P 1 21/c 1'
_atom_sites_solution_hydrogens geom
_atom_sites_solution_primary direct
_audit_creation_date 2017-03-22
_audit_creation_method
;
Olex2 1.2
(compiled 2017.03.02 svn.r3394 for OlexSys, GUI svn.r5324)
;
_audit_update_record
;
2017-08-19 deposited with the CCDC.
2017-10-09 downloaded from the CCDC.
;
_cell_angle_alpha 90
_cell_angle_beta 102.229(4)
_cell_angle_gamma 90
_cell_formula_units_Z 8
_cell_length_a 25.8352(11)
_cell_length_b 7.7514(3)
_cell_length_c 11.3697(4)
_cell_measurement_reflns_used 8503
_cell_measurement_temperature 100.00(10)
_cell_measurement_theta_max 28.7050
_cell_measurement_theta_min 3.7630
_cell_volume 2225.22(15)
_computing_cell_refinement 'CrysAlisPro 1.171.38.43f (Rigaku OD, 2015)'
_computing_data_collection 'CrysAlisPro 1.171.38.43f (Rigaku OD, 2015)'
_computing_data_reduction 'CrysAlisPro 1.171.38.43f (Rigaku OD, 2015)'
_computing_molecular_graphics 'Olex2 (Dolomanov et al., 2009)'
_computing_publication_material 'Olex2 (Dolomanov et al., 2009)'
_computing_structure_refinement 'ShelXL (Sheldrick, 2015)'
_computing_structure_solution 'ShelXS (Sheldrick, 2008)'
_diffrn_ambient_environment N~2~
_diffrn_ambient_temperature 100.00(10)
_diffrn_detector 'CCD plate'
_diffrn_detector_area_resol_mean 5.1768
_diffrn_detector_type Atlas
_diffrn_measured_fraction_theta_full 0.998
_diffrn_measured_fraction_theta_max 0.998
_diffrn_measurement_details
;
List of Runs (angles in degrees, time in seconds):

  # Type    Start    End  Width  t~exp~   \w     \q     \k     \f   Frames
#--------------------------------------------------------------------------
  1  \w      7.00  33.00   1.00   10.82    --   14.54 -57.00  30.00   26
  2  \w    -19.00  30.00   1.00   10.82    --  -13.60 -99.00 -90.00   49
  3  \w    -17.00  50.00   1.00   10.82    --   14.54  19.00  60.00   67
  4  \w     38.00  93.00   1.00   10.82    --   14.54  38.00 150.00   55
  5  \w     35.00 106.00   1.00   10.82    --   14.54 178.00 150.00   71
  6  \w     -8.00  93.00   1.00   10.82    --   14.54  38.00-120.00  101
  7  \w    -69.00  26.00   1.00   10.82    --   14.54 -77.00 -90.00   95
;
_diffrn_measurement_device 'four-circle diffractometer'
_diffrn_measurement_device_type 'SuperNova, Dual, Cu at zero, Atlas'
_diffrn_measurement_method '\w scans'
_diffrn_orient_matrix_type 'CrysAlisPro convention (1999,Acta A55,543-557)'
_diffrn_orient_matrix_UB_11 -0.0066866000
_diffrn_orient_matrix_UB_12 -0.0763776000
_diffrn_orient_matrix_UB_13 -0.0341863000
_diffrn_orient_matrix_UB_21 -0.0272850000
_diffrn_orient_matrix_UB_22 0.0187393000
_diffrn_orient_matrix_UB_23 -0.0054747000
_diffrn_orient_matrix_UB_31 -0.0000368000
_diffrn_orient_matrix_UB_32 0.0468024000
_diffrn_orient_matrix_UB_33 -0.0536257000
_diffrn_radiation_monochromator mirror
_diffrn_radiation_probe x-ray
_diffrn_radiation_type MoK\a
_diffrn_radiation_wavelength 0.71073
_diffrn_reflns_av_R_equivalents 0.0339
_diffrn_reflns_av_unetI/netI 0.0272
_diffrn_reflns_Laue_measured_fraction_full 0.998
_diffrn_reflns_Laue_measured_fraction_max 0.998
_diffrn_reflns_limit_h_max 32
_diffrn_reflns_limit_h_min -31
_diffrn_reflns_limit_k_max 9
_diffrn_reflns_limit_k_min -9
_diffrn_reflns_limit_l_max 14
_diffrn_reflns_limit_l_min -14
_diffrn_reflns_number 22129
_diffrn_reflns_point_group_measured_fraction_full 0.998
_diffrn_reflns_point_group_measured_fraction_max 0.998
_diffrn_reflns_theta_full 25.242
_diffrn_reflns_theta_max 26.372
_diffrn_reflns_theta_min 3.204
_diffrn_source 'micro-focus sealed X-ray tube'
_diffrn_source_type 'SuperNova (Mo) X-ray Source'
_exptl_absorpt_coefficient_mu 0.113
_exptl_absorpt_correction_T_max 1.000
_exptl_absorpt_correction_T_min 0.793
_exptl_absorpt_correction_type gaussian
_exptl_absorpt_process_details
;
CrysAlisPro 1.171.38.43f (Rigaku Oxford Diffraction, 2015)
Numerical absorption correction based on gaussian integration over
            a multifaceted crystal model
Empirical absorption correction using spherical harmonics,
 implemented in SCALE3 ABSPACK scaling algorithm.
;
_exptl_crystal_colour colourless
_exptl_crystal_colour_primary colourless
_exptl_crystal_density_diffrn 1.470
_exptl_crystal_description block
_exptl_crystal_F_000 1024
_exptl_crystal_size_max 0.17
_exptl_crystal_size_mid 0.128
_exptl_crystal_size_min 0.11
_refine_diff_density_max 0.268
_refine_diff_density_min -0.222
_refine_diff_density_rms 0.049
_refine_ls_extinction_method none
_refine_ls_goodness_of_fit_ref 1.080
_refine_ls_hydrogen_treatment constr
_refine_ls_matrix_type full
_refine_ls_number_parameters 327
_refine_ls_number_reflns 4550
_refine_ls_number_restraints 0
_refine_ls_restrained_S_all 1.080
_refine_ls_R_factor_all 0.0499
_refine_ls_R_factor_gt 0.0426
_refine_ls_shift/su_max 0.000
_refine_ls_shift/su_mean 0.000
_refine_ls_structure_factor_coef Fsqd
_refine_ls_weighting_details 'w=1/[\s^2^(Fo^2^)+(0.0392P)^2^+1.8760P] where P=(Fo^2^+2Fc^2^)/3'
_refine_ls_weighting_scheme calc
_refine_ls_wR_factor_gt 0.1061
_refine_ls_wR_factor_ref 0.1110
_reflns_Friedel_coverage 0.000
_reflns_number_gt 3925
_reflns_number_total 4550
_reflns_threshold_expression 'I > 2\s(I)'
_cod_data_source_file c7ra10483a2.cif
_cod_data_source_block AMJ_001
_cod_original_cell_volume 2225.20(15)
_cod_database_code 7229362
_shelxl_version_number 2014/6
_chemical_oxdiff_formula 'C11 H10 N O'
_shelx_space_group_comment
;
The symmetry employed for this shelxl refinement is uniquely defined
by the following loop, which should always be used as a source of
symmetry information in preference to the above space-group names.
They are only intended as comments.
;
_reflns_odcompleteness_completeness 99.72
_reflns_odcompleteness_iscentric 1
_reflns_odcompleteness_theta 26.32
_olex2_refinement_description
;
1. Fixed Uiso
 At 1.2 times of:
  All C(H) groups, All C(H,H) groups
 At 1.5 times of:
  All C(H,H,H) groups
2.a Ternary CH refined with riding coordinates:
 C2(H2), C102(H102)
2.b Secondary CH2 refined with riding coordinates:
 C11(H11A,H11B), C111(H11C,H11D)
2.c Aromatic/amide H refined with riding coordinates:
 C5(H5), C6(H6), C7(H7), C8(H8), C105(H105), C106(H106), C107(H107), C108(H108)
2.d Idealised Me refined as rotating group:
 C12(H12A,H12B,H12C), C112(H11E,H11F,H11G)
;
_olex2_submission_special_instructions 'No special instructions were received'
_oxdiff_exptl_absorpt_empirical_details
;
Empirical correction (ABSPACK) includes:
- Absorption correction using spherical harmonics
- Frame scaling
;
_oxdiff_exptl_absorpt_empirical_full_max 1.331
_oxdiff_exptl_absorpt_empirical_full_min 0.814

loop_
_space_group_symop_operation_xyz
'x, y, z'
'-x, y+1/2, -z+1/2'
'-x, -y, -z'
'x, -y-1/2, z-1/2'

loop_
_atom_site_label
_atom_site_type_symbol
_atom_site_fract_x
_atom_site_fract_y
_atom_site_fract_z
_atom_site_U_iso_or_equiv
_atom_site_adp_type
_atom_site_occupancy
_atom_site_site_symmetry_order
_atom_site_calc_flag
_atom_site_refinement_flags_posn
C1 C 0.42930(7) 0.8057(3) 0.36807(16) 0.0230(4) Uani 1 1 d .
C2 C 0.38446(7) 0.8642(2) 0.52095(15) 0.0172(4) Uani 1 1 d .
H2 H 0.3976 0.8303 0.6050 0.021 Uiso 1 1 calc R
C3 C 0.41198(7) 1.0248(2) 0.49249(15) 0.0173(4) Uani 1 1 d .
C4 C 0.43726(7) 0.9889(3) 0.39974(16) 0.0214(4) Uani 1 1 d .
C5 C 0.46384(8) 1.1151(3) 0.34930(18) 0.0299(5) Uani 1 1 d .
H5 H 0.4811 1.0897 0.2875 0.036 Uiso 1 1 calc R
C6 C 0.46352(8) 1.2800(3) 0.3949(2) 0.0354(5) Uani 1 1 d .
H6 H 0.4806 1.3681 0.3626 0.042 Uiso 1 1 calc R
C7 C 0.43801(8) 1.3167(3) 0.4885(2) 0.0321(5) Uani 1 1 d .
H7 H 0.4385 1.4291 0.5175 0.039 Uiso 1 1 calc R
C8 C 0.41181(7) 1.1895(2) 0.53969(18) 0.0231(4) Uani 1 1 d .
H8 H 0.3950 1.2139 0.6025 0.028 Uiso 1 1 calc R
C9 C 0.29562(7) 0.8024(2) 0.55754(15) 0.0170(4) Uani 1 1 d .
C10 C 0.24285(7) 0.9591(2) 0.40642(15) 0.0173(4) Uani 1 1 d .
C11 C 0.29934(7) 0.9869(2) 0.39632(15) 0.0164(4) Uani 1 1 d .
H11A H 0.3054 0.9445 0.3201 0.020 Uiso 1 1 calc R
H11B H 0.3089 1.1079 0.4047 0.020 Uiso 1 1 calc R
C12 C 0.19640(7) 0.7894(2) 0.53907(17) 0.0213(4) Uani 1 1 d .
H12A H 0.1817 0.6939 0.4893 0.032 Uiso 1 1 calc GR
H12B H 0.1708 0.8808 0.5308 0.032 Uiso 1 1 calc GR
H12C H 0.2055 0.7529 0.6216 0.032 Uiso 1 1 calc GR
N1 N 0.32851(6) 0.88621(19) 0.49653(13) 0.0164(3) Uani 1 1 d .
N2 N 0.24382(6) 0.85103(19) 0.50196(13) 0.0168(3) Uani 1 1 d .
O1 O 0.44532(5) 0.7204(2) 0.29467(12) 0.0336(4) Uani 1 1 d .
O2 O 0.39871(5) 0.73478(16) 0.43963(12) 0.0218(3) Uani 1 1 d .
O3 O 0.30751(5) 0.70709(17) 0.64297(11) 0.0248(3) Uani 1 1 d .
O4 O 0.20336(5) 1.02152(18) 0.34350(12) 0.0259(3) Uani 1 1 d .
C101 C 0.06256(7) 0.2617(2) -0.07378(16) 0.0199(4) Uani 1 1 d .
C102 C 0.10766(7) 0.2602(2) 0.12666(15) 0.0166(4) Uani 1 1 d .
H102 H 0.0914 0.2953 0.1933 0.020 Uiso 1 1 calc R
C103 C 0.09081(6) 0.0786(2) 0.08753(15) 0.0157(4) Uani 1 1 d .
C104 C 0.06544(7) 0.0823(2) -0.03212(15) 0.0176(4) Uani 1 1 d .
C105 C 0.04564(7) -0.0665(3) -0.09414(16) 0.0217(4) Uani 1 1 d .
H105 H 0.0288 -0.0628 -0.1749 0.026 Uiso 1 1 calc R
C106 C 0.05203(7) -0.2200(2) -0.03067(18) 0.0233(4) Uani 1 1 d .
H106 H 0.0398 -0.3223 -0.0696 0.028 Uiso 1 1 calc R
C107 C 0.07667(7) -0.2232(2) 0.09148(17) 0.0211(4) Uani 1 1 d .
H107 H 0.0797 -0.3275 0.1329 0.025 Uiso 1 1 calc R
C108 C 0.09661(7) -0.0740(2) 0.15212(16) 0.0183(4) Uani 1 1 d .
H108 H 0.1132 -0.0766 0.2331 0.022 Uiso 1 1 calc R
C109 C 0.18844(7) 0.3855(2) 0.25219(15) 0.0180(4) Uani 1 1 d .
C110 C 0.25286(7) 0.2863(2) 0.15709(16) 0.0190(4) Uani 1 1 d .
C111 C 0.20064(7) 0.2108(2) 0.09351(16) 0.0183(4) Uani 1 1 d .
H11C H 0.1920 0.2450 0.0096 0.022 Uiso 1 1 calc R
H11D H 0.2011 0.0858 0.0985 0.022 Uiso 1 1 calc R
C112 C 0.28238(8) 0.4770(3) 0.33722(17) 0.0261(4) Uani 1 1 d .
H11E H 0.2765 0.5988 0.3265 0.039 Uiso 1 1 calc GR
H11F H 0.3170 0.4486 0.3251 0.039 Uiso 1 1 calc GR
H11G H 0.2797 0.4451 0.4173 0.039 Uiso 1 1 calc GR
N101 N 0.16358(6) 0.28379(19) 0.15913(13) 0.0169(3) Uani 1 1 d .
N102 N 0.24264(6) 0.38349(19) 0.25035(13) 0.0181(3) Uani 1 1 d .
O101 O 0.04326(5) 0.32332(19) -0.17060(11) 0.0270(3) Uani 1 1 d .
O102 O 0.08669(5) 0.36442(16) 0.02013(11) 0.0211(3) Uani 1 1 d .
O103 O 0.16878(5) 0.46455(17) 0.32378(11) 0.0245(3) Uani 1 1 d .
O104 O 0.29574(5) 0.26723(18) 0.13144(12) 0.0260(3) Uani 1 1 d .

loop_
_atom_site_aniso_label
_atom_site_aniso_U_11
_atom_site_aniso_U_22
_atom_site_aniso_U_33
_atom_site_aniso_U_23
_atom_site_aniso_U_13
_atom_site_aniso_U_12
C1 0.0138(8) 0.0369(11) 0.0170(9) -0.0025(8) 0.0002(7) 0.0068(8)
C2 0.0176(9) 0.0191(9) 0.0147(8) -0.0007(7) 0.0030(7) 0.0022(7)
C3 0.0116(8) 0.0229(9) 0.0161(8) 0.0015(7) -0.0001(6) 0.0003(7)
C4 0.0110(8) 0.0339(11) 0.0180(9) 0.0031(8) 0.0007(7) 0.0026(7)
C5 0.0174(9) 0.0496(13) 0.0225(10) 0.0083(9) 0.0038(8) -0.0039(9)
C6 0.0217(10) 0.0433(13) 0.0378(12) 0.0188(10) -0.0012(9) -0.0105(9)
C7 0.0209(10) 0.0243(10) 0.0455(13) 0.0038(9) -0.0059(9) -0.0042(8)
C8 0.0174(9) 0.0235(10) 0.0266(10) -0.0020(8) 0.0005(7) 0.0000(7)
C9 0.0194(9) 0.0170(8) 0.0156(8) -0.0015(7) 0.0060(7) -0.0009(7)
C10 0.0167(9) 0.0171(8) 0.0181(9) -0.0026(7) 0.0037(7) -0.0016(7)
C11 0.0155(8) 0.0183(9) 0.0154(8) 0.0022(7) 0.0033(7) 0.0009(7)
C12 0.0188(9) 0.0213(9) 0.0260(10) -0.0019(8) 0.0095(8) -0.0060(7)
N1 0.0151(7) 0.0185(7) 0.0161(7) 0.0035(6) 0.0047(6) 0.0006(6)
N2 0.0148(7) 0.0185(7) 0.0178(7) 0.0000(6) 0.0052(6) -0.0021(6)
O1 0.0211(7) 0.0540(10) 0.0251(7) -0.0141(7) 0.0035(6) 0.0102(7)
O2 0.0204(7) 0.0201(6) 0.0251(7) -0.0029(5) 0.0051(5) 0.0045(5)
O3 0.0287(7) 0.0254(7) 0.0206(7) 0.0094(6) 0.0061(6) -0.0002(6)
O4 0.0159(6) 0.0311(7) 0.0285(7) 0.0062(6) -0.0001(5) 0.0007(5)
C101 0.0151(8) 0.0287(10) 0.0167(9) 0.0022(7) 0.0051(7) 0.0023(7)
C102 0.0193(9) 0.0163(8) 0.0145(8) 0.0008(7) 0.0042(7) 0.0013(7)
C103 0.0111(8) 0.0200(9) 0.0172(8) -0.0029(7) 0.0054(6) -0.0011(7)
C104 0.0126(8) 0.0235(9) 0.0175(9) -0.0002(7) 0.0052(7) 0.0017(7)
C105 0.0130(8) 0.0326(10) 0.0192(9) -0.0069(8) 0.0032(7) -0.0008(7)
C106 0.0138(9) 0.0235(10) 0.0334(11) -0.0106(8) 0.0070(8) -0.0038(7)
C107 0.0156(9) 0.0189(9) 0.0305(10) -0.0002(8) 0.0088(8) 0.0014(7)
C108 0.0135(8) 0.0217(9) 0.0201(9) 0.0000(7) 0.0042(7) 0.0011(7)
C109 0.0242(9) 0.0156(8) 0.0141(8) 0.0026(7) 0.0039(7) -0.0019(7)
C110 0.0230(9) 0.0162(9) 0.0184(9) 0.0020(7) 0.0056(7) -0.0023(7)
C111 0.0169(9) 0.0211(9) 0.0183(9) -0.0031(7) 0.0070(7) -0.0030(7)
C112 0.0280(10) 0.0260(10) 0.0216(10) -0.0023(8) -0.0005(8) -0.0088(8)
N101 0.0174(7) 0.0186(7) 0.0148(7) -0.0027(6) 0.0042(6) -0.0011(6)
N102 0.0193(8) 0.0181(7) 0.0164(7) -0.0017(6) 0.0025(6) -0.0043(6)
O101 0.0214(7) 0.0392(8) 0.0193(7) 0.0097(6) 0.0020(5) 0.0039(6)
O102 0.0235(7) 0.0194(6) 0.0192(6) 0.0043(5) 0.0020(5) 0.0021(5)
O103 0.0302(7) 0.0257(7) 0.0184(6) -0.0065(5) 0.0069(6) 0.0000(6)
O104 0.0204(7) 0.0300(7) 0.0291(7) -0.0013(6) 0.0087(6) -0.0030(6)

loop_
_atom_type_symbol
_atom_type_description
_atom_type_scat_dispersion_real
_atom_type_scat_dispersion_imag
_atom_type_scat_source
C C 0.0033 0.0016 'International Tables Vol C Tables 4.2.6.8 and 6.1.1.4'
H H 0.0000 0.0000 'International Tables Vol C Tables 4.2.6.8 and 6.1.1.4'
N N 0.0061 0.0033 'International Tables Vol C Tables 4.2.6.8 and 6.1.1.4'
O O 0.0106 0.0060 'International Tables Vol C Tables 4.2.6.8 and 6.1.1.4'

loop_
_exptl_crystal_face_index_h
_exptl_crystal_face_index_k
_exptl_crystal_face_index_l
_exptl_crystal_face_perp_dist
36 -1 -1 0.0516
23 -8 -1 0.0649
6 6 -14 0.0598
9 10 3 0.0422
7 8 9 0.0576
-36 1 1 0.0586
-10 -10 2 0.0628
1 -1 -16 0.0502
-22 -9 1 0.0519
-10 -1 -14 0.0589
20 1 -15 0.0543
-21 8 7 0.0762
16 -9 4 0.0681
7 -8 9 0.0797
-18 9 2 0.0615
-9 -5 14 0.0919
-10 -10 7 0.0575

loop_
_geom_angle_atom_site_label_1
_geom_angle_atom_site_label_2
_geom_angle_atom_site_label_3
_geom_angle
O1 C1 C4 130.52(19)
O1 C1 O2 121.28(19)
O2 C1 C4 108.19(15)
C3 C2 H2 110.5
N1 C2 H2 110.5
N1 C2 C3 111.48(14)
N1 C2 O2 109.87(14)
O2 C2 H2 110.5
O2 C2 C3 103.78(13)
C4 C3 C2 108.63(16)
C4 C3 C8 121.49(17)
C8 C3 C2 129.76(16)
C3 C4 C1 108.53(16)
C3 C4 C5 121.96(19)
C5 C4 C1 129.50(18)
C4 C5 H5 121.5
C6 C5 C4 117.06(19)
C6 C5 H5 121.5
C5 C6 H6 119.4
C5 C6 C7 121.13(19)
C7 C6 H6 119.4
C6 C7 H7 119.2
C8 C7 C6 121.7(2)
C8 C7 H7 119.2
C3 C8 C7 116.69(18)
C3 C8 H8 121.7
C7 C8 H8 121.7
N1 C9 N2 106.20(14)
O3 C9 N1 128.22(17)
O3 C9 N2 125.57(16)
N2 C10 C11 107.07(14)
O4 C10 C11 127.26(16)
O4 C10 N2 125.66(16)
C10 C11 H11A 111.3
C10 C11 H11B 111.3
H11A C11 H11B 109.2
N1 C11 C10 102.35(13)
N1 C11 H11A 111.3
N1 C11 H11B 111.3
H12A C12 H12B 109.5
H12A C12 H12C 109.5
H12B C12 H12C 109.5
N2 C12 H12A 109.5
N2 C12 H12B 109.5
N2 C12 H12C 109.5
C2 N1 C11 123.63(14)
C9 N1 C2 123.91(15)
C9 N1 C11 112.19(14)
C9 N2 C12 124.10(15)
C10 N2 C9 112.14(14)
C10 N2 C12 123.74(15)
C1 O2 C2 110.82(14)
O101 C101 C104 130.80(18)
O101 C101 O102 120.79(17)
O102 C101 C104 108.41(14)
C103 C102 H102 110.0
N101 C102 H102 110.0
N101 C102 C103 114.12(14)
N101 C102 O102 108.73(13)
O102 C102 H102 110.0
O102 C102 C103 103.75(13)
C104 C103 C102 108.55(15)
C104 C103 C108 121.08(16)
C108 C103 C102 130.36(16)
C103 C104 C101 108.61(16)
C103 C104 C105 121.98(17)
C105 C104 C101 129.38(17)
C104 C105 H105 121.4
C106 C105 C104 117.27(17)
C106 C105 H105 121.4
C105 C106 H106 119.6
C105 C106 C107 120.78(17)
C107 C106 H106 119.6
C106 C107 H107 119.3
C108 C107 C106 121.37(17)
C108 C107 H107 119.3
C103 C108 C107 117.49(16)
C103 C108 H108 121.3
C107 C108 H108 121.3
N101 C109 N102 106.79(14)
O103 C109 N101 128.04(17)
O103 C109 N102 125.17(16)
N102 C110 C111 106.55(15)
O104 C110 C111 127.41(16)
O104 C110 N102 126.04(17)
C110 C111 H11C 111.2
C110 C111 H11D 111.2
H11C C111 H11D 109.1
N101 C111 C110 102.91(14)
N101 C111 H11C 111.2
N101 C111 H11D 111.2
H11E C112 H11F 109.5
H11E C112 H11G 109.5
H11F C112 H11G 109.5
N102 C112 H11E 109.5
N102 C112 H11F 109.5
N102 C112 H11G 109.5
C102 N101 C111 124.13(14)
C109 N101 C102 124.03(14)
C109 N101 C111 111.76(14)
C109 N102 C112 123.06(15)
C110 N102 C109 111.93(14)
C110 N102 C112 125.00(16)
C101 O102 C102 110.59(13)

loop_
_geom_bond_atom_site_label_1
_geom_bond_atom_site_label_2
_geom_bond_distance
C1 C4 1.469(3)
C1 O1 1.205(2)
C1 O2 1.364(2)
C2 H2 0.9800
C2 C3 1.503(2)
C2 N1 1.423(2)
C2 O2 1.463(2)
C3 C4 1.381(2)
C3 C8 1.385(3)
C4 C5 1.387(3)
C5 H5 0.9300
C5 C6 1.380(3)
C6 H6 0.9300
C6 C7 1.395(3)
C7 H7 0.9300
C7 C8 1.391(3)
C8 H8 0.9300
C9 N1 1.369(2)
C9 N2 1.405(2)
C9 O3 1.207(2)
C10 C11 1.503(2)
C10 N2 1.368(2)
C10 O4 1.216(2)
C11 H11A 0.9700
C11 H11B 0.9700
C11 N1 1.453(2)
C12 H12A 0.9600
C12 H12B 0.9600
C12 H12C 0.9600
C12 N2 1.458(2)
C101 C104 1.466(3)
C101 O101 1.207(2)
C101 O102 1.372(2)
C102 H102 0.9800
C102 C103 1.512(2)
C102 N101 1.425(2)
C102 O102 1.461(2)
C103 C104 1.380(2)
C103 C108 1.384(2)
C104 C105 1.391(3)
C105 H105 0.9300
C105 C106 1.384(3)
C106 H106 0.9300
C106 C107 1.400(3)
C107 H107 0.9300
C107 C108 1.389(3)
C108 H108 0.9300
C109 N101 1.366(2)
C109 N102 1.405(2)
C109 O103 1.213(2)
C110 C111 1.507(2)
C110 N102 1.371(2)
C110 O104 1.213(2)
C111 H11C 0.9700
C111 H11D 0.9700
C111 N101 1.448(2)
C112 H11E 0.9600
C112 H11F 0.9600
C112 H11G 0.9600
C112 N102 1.458(2)

loop_
_geom_torsion_atom_site_label_1
_geom_torsion_atom_site_label_2
_geom_torsion_atom_site_label_3
_geom_torsion_atom_site_label_4
_geom_torsion
C1 C4 C5 C6 177.82(18)
C2 C3 C4 C1 -2.3(2)
C2 C3 C4 C5 176.53(16)
C2 C3 C8 C7 -175.08(18)
C3 C2 N1 C9 -150.28(16)
C3 C2 N1 C11 36.1(2)
C3 C2 O2 C1 -1.71(18)
C3 C4 C5 C6 -0.7(3)
C4 C1 O2 C2 0.40(19)
C4 C3 C8 C7 0.4(3)
C4 C5 C6 C7 0.7(3)
C5 C6 C7 C8 -0.1(3)
C6 C7 C8 C3 -0.4(3)
C8 C3 C4 C1 -178.64(16)
C8 C3 C4 C5 0.2(3)
C10 C11 N1 C2 176.41(15)
C10 C11 N1 C9 2.11(18)
C11 C10 N2 C9 -0.15(19)
C11 C10 N2 C12 -178.30(15)
N1 C2 C3 C4 -115.76(16)
N1 C2 C3 C8 60.2(2)
N1 C2 O2 C1 117.60(15)
N1 C9 N2 C10 1.46(19)
N1 C9 N2 C12 179.61(15)
N2 C9 N1 C2 -176.53(15)
N2 C9 N1 C11 -2.25(19)
N2 C10 C11 N1 -1.13(17)
O1 C1 C4 C3 -178.23(19)
O1 C1 C4 C5 3.1(3)
O1 C1 O2 C2 179.92(16)
O2 C1 C4 C3 1.2(2)
O2 C1 C4 C5 -177.49(18)
O2 C2 C3 C4 2.45(18)
O2 C2 C3 C8 178.39(17)
O2 C2 N1 C9 95.24(18)
O2 C2 N1 C11 -78.39(19)
O3 C9 N1 C2 4.3(3)
O3 C9 N1 C11 178.62(17)
O3 C9 N2 C10 -179.38(17)
O3 C9 N2 C12 -1.2(3)
O4 C10 C11 N1 177.98(17)
O4 C10 N2 C9 -179.28(17)
O4 C10 N2 C12 2.6(3)
C101 C104 C105 C106 -177.20(17)
C102 C103 C104 C101 -2.40(19)
C102 C103 C104 C105 179.52(15)
C102 C103 C108 C107 179.69(17)
C103 C102 N101 C109 -141.91(16)
C103 C102 N101 C111 41.7(2)
C103 C102 O102 C101 -2.67(17)
C103 C104 C105 C106 0.4(3)
C104 C101 O102 C102 1.34(18)
C104 C103 C108 C107 0.9(2)
C104 C105 C106 C107 1.1(3)
C105 C106 C107 C108 -1.6(3)
C106 C107 C108 C103 0.6(3)
C108 C103 C104 C101 176.59(15)
C108 C103 C104 C105 -1.5(3)
C110 C111 N101 C102 175.13(15)
C110 C111 N101 C109 -1.65(18)
C111 C110 N102 C109 -2.33(19)
C111 C110 N102 C112 178.59(16)
N101 C102 C103 C104 -115.08(16)
N101 C102 C103 C108 66.1(2)
N101 C102 O102 C101 119.16(15)
N101 C109 N102 C110 1.31(19)
N101 C109 N102 C112 -179.58(15)
N102 C109 N101 C102 -176.45(15)
N102 C109 N101 C111 0.35(19)
N102 C110 C111 N101 2.35(18)
O101 C101 C104 C103 -178.85(18)
O101 C101 C104 C105 -1.0(3)
O101 C101 O102 C102 -179.04(16)
O102 C101 C104 C103 0.73(19)
O102 C101 C104 C105 178.62(17)
O102 C102 C103 C104 3.08(18)
O102 C102 C103 C108 -175.78(16)
O102 C102 N101 C109 102.82(18)
O102 C102 N101 C111 -73.58(19)
O103 C109 N101 C102 3.2(3)
O103 C109 N101 C111 -179.96(17)
O103 C109 N102 C110 -178.39(17)
O103 C109 N102 C112 0.7(3)
O104 C110 C111 N101 -177.16(18)
O104 C110 N102 C109 177.18(17)
O104 C110 N102 C112 -1.9(3)

loop_
_exptl_oxdiff_crystal_face_indexfrac_h
_exptl_oxdiff_crystal_face_indexfrac_k
_exptl_oxdiff_crystal_face_indexfrac_l
_exptl_oxdiff_crystal_face_x
_exptl_oxdiff_crystal_face_y
_exptl_oxdiff_crystal_face_z
35.9808 -0.9960 -1.0036 -0.1302 -0.9949 0.0059
22.9981 -7.9935 -1.0037 0.4911 -0.7718 -0.3211
5.9933 5.9965 -13.9967 -0.0196 0.0255 1.0310
8.9797 9.9956 3.0005 -0.9261 -0.0741 0.3066
6.9814 7.9969 8.9991 -0.9651 -0.0899 -0.1086
-35.9808 0.9960 1.0036 0.1302 0.9949 -0.0059
-9.9810 -9.9954 1.9987 0.7618 0.0741 -0.5746
1.0067 -1.0003 -15.9972 0.6166 0.0414 0.8110
-21.9750 -8.9972 1.0002 0.7999 0.4255 -0.4739
-9.9876 -1.0012 -13.9965 0.6217 0.3304 0.7041
19.9925 1.0006 -14.9989 0.3027 -0.4446 0.8504
-21.0015 7.9940 7.0023 -0.7095 0.6845 -0.0006
16.0018 -8.9933 3.9959 0.4433 -0.6270 -0.6358
7.0038 -7.9945 8.9960 0.2562 -0.3902 -0.8568
-18.0028 8.9935 2.0032 -0.6350 0.6488 0.3142
-8.9929 -4.9974 13.9972 -0.0367 0.0751 -0.9842
-9.9828 -9.9951 6.9977 0.5909 0.0468 -0.8427
